data_7109370
loop_
_publ_author_name
'Tao Guo'
'Ran Song'
'Bin-Hua Yuan'
'Xiao-Yang Chen'
'Xing-Wen Sun'
'Guo-Qiang Lin'

_publ_section_title
;
 Highly efficient asymmetric construction of quaternary carbon-containing
 homoallylic and homopropargylic amines
;
_journal_name_full Chem.Commun.
_journal_page_first 5402
_journal_paper_doi 10.1039/c3cc42481b
_journal_volume 49
_journal_year 2013
_chemical_formula_sum 'C12 H16 Cl N O S'
_chemical_formula_weight 257.77
_chemical_name_systematic
;
?
;
_space_group_IT_number 19
_symmetry_cell_setting orthorhombic
_symmetry_space_group_name_Hall 'P 2ac 2ab'
_symmetry_space_group_name_H-M 'P 21 21 21'
_atom_sites_solution_hydrogens geom
_atom_sites_solution_primary direct
_atom_sites_solution_secondary difmap
_audit_creation_method SHELXL-97
_cell_angle_alpha 90.00
_cell_angle_beta 90.00
_cell_angle_gamma 90.00
_cell_formula_units_Z 4
_cell_length_a 9.6100(14)
_cell_length_b 11.5839(17)
_cell_length_c 12.0682(18)
_cell_measurement_reflns_used 2540
_cell_measurement_temperature 296(2)
_cell_measurement_theta_max 22.81
_cell_measurement_theta_min 2.44
_cell_volume 1343.4(3)
_computing_cell_refinement 'Bruker SAINT'
_computing_data_collection 'Bruker APEX2'
_computing_data_reduction 'Bruker SAINT'
_computing_molecular_graphics 'Bruker SHELXTL'
_computing_publication_material 'Bruker SHELXTL'
_computing_structure_refinement 'SHELXL-97 (Sheldrick, 1997)'
_computing_structure_solution 'SHELXS-97 (Sheldrick, 1990)'
_diffrn_ambient_temperature 296(2)
_diffrn_measured_fraction_theta_full 0.998
_diffrn_measured_fraction_theta_max 0.998
_diffrn_measurement_device_type 'Bruker APEX-II CCD'
_diffrn_measurement_method '\f and \w scans'
_diffrn_radiation_monochromator graphite
_diffrn_radiation_source 'fine-focus sealed tube'
_diffrn_radiation_type MoK\a
_diffrn_radiation_wavelength 0.71073
_diffrn_reflns_av_R_equivalents 0.0278
_diffrn_reflns_av_sigmaI/netI 0.0339
_diffrn_reflns_limit_h_max 11
_diffrn_reflns_limit_h_min -11
_diffrn_reflns_limit_k_max 9
_diffrn_reflns_limit_k_min -13
_diffrn_reflns_limit_l_max 14
_diffrn_reflns_limit_l_min -13
_diffrn_reflns_number 6984
_diffrn_reflns_theta_full 25.51
_diffrn_reflns_theta_max 25.51
_diffrn_reflns_theta_min 2.44
_diffrn_standards_number 0
_exptl_absorpt_coefficient_mu 0.420
_exptl_absorpt_correction_T_max 0.7456
_exptl_absorpt_correction_T_min 0.6786
_exptl_absorpt_correction_type multi-scan
_exptl_crystal_colour yellow-green
_exptl_crystal_density_diffrn 1.274
_exptl_crystal_density_method 'not measured'
_exptl_crystal_F_000 544
_exptl_crystal_size_max 0.28
_exptl_crystal_size_mid 0.22
_exptl_crystal_size_min 0.2
_refine_diff_density_max 0.154
_refine_diff_density_min -0.185
_refine_diff_density_rms 0.033
_refine_ls_abs_structure_details 'Flack H D (1983), Acta Cryst. A39, 876-881'
_refine_ls_abs_structure_Flack -0.02(6)
_refine_ls_extinction_coef 0.025(2)
_refine_ls_extinction_expression Fc^*^=kFc[1+0.001xFc^2^\l^3^/sin(2\q)]^-1/4^
_refine_ls_extinction_method SHELXL
_refine_ls_goodness_of_fit_ref 1.069
_refine_ls_hydrogen_treatment constr
_refine_ls_matrix_type full
_refine_ls_number_parameters 150
_refine_ls_number_reflns 2503
_refine_ls_number_restraints 0
_refine_ls_restrained_S_all 1.069
_refine_ls_R_factor_all 0.0370
_refine_ls_R_factor_gt 0.0304
_refine_ls_shift/su_max 0.003
_refine_ls_shift/su_mean 0.000
_refine_ls_structure_factor_coef Fsqd
_refine_ls_weighting_details 'calc w=1/[\s^2^(Fo^2^)+(0.0382P)^2^+0.0736P] where P=(Fo^2^+2Fc^2^)/3'
_refine_ls_weighting_scheme calc
_refine_ls_wR_factor_gt 0.0745
_refine_ls_wR_factor_ref 0.0782
_reflns_number_gt 2193
_reflns_number_total 2503
_reflns_threshold_expression >2sigma(I)
_cod_data_source_file c3cc42481b.txt
_cod_data_source_block ybh028_0m
_cod_original_sg_symbol_H-M P2(1)2(1)2(1)
_cod_database_code 7109370

loop_
_symmetry_equiv_pos_as_xyz
'x, y, z'
'-x+1/2, -y, z+1/2'
'-x, y+1/2, -z+1/2'
'x+1/2, -y+1/2, -z'

loop_
_atom_site_label
_atom_site_type_symbol
_atom_site_fract_x
_atom_site_fract_y
_atom_site_fract_z
_atom_site_U_iso_or_equiv
_atom_site_adp_type
_atom_site_occupancy
_atom_site_symmetry_multiplicity
_atom_site_calc_flag
_atom_site_refinement_flags
S1 S 0.02047(6) 0.84923(5) 1.16739(4) 0.04565(16) Uani 1 1 d .
Cl1 Cl -0.14931(8) 0.86225(7) 0.48885(5) 0.0743(2) Uani 1 1 d .
N1 N -0.00390(18) 0.87087(14) 1.02863(13) 0.0462(4) Uani 1 1 d .
C7 C 0.0399(2) 0.79593(18) 0.95850(17) 0.0423(5) Uani 1 1 d .
C4 C -0.0009(2) 0.81543(16) 0.84104(17) 0.0421(4) Uani 1 1 d .
O1 O -0.11724(16) 0.87742(15) 1.21558(12) 0.0595(4) Uani 1 1 d .
C2 C -0.1498(2) 0.91166(19) 0.70763(18) 0.0470(5) Uani 1 1 d .
H2 H -0.2186 0.9655 0.6916 0.056 Uiso 1 1 calc R
C3 C -0.1031(2) 0.89699(18) 0.81440(17) 0.0443(5) Uani 1 1 d .
H3 H -0.1404 0.9425 0.8705 0.053 Uiso 1 1 calc R
C1 C -0.0923(2) 0.8446(2) 0.62459(17) 0.0502(5) Uani 1 1 d .
C6 C 0.0109(2) 0.7657(2) 0.64680(19) 0.0558(6) Uani 1 1 d .
H6 H 0.0502 0.7229 0.5896 0.067 Uiso 1 1 calc R
C5 C 0.0558(2) 0.75051(19) 0.7543(2) 0.0512(6) Uani 1 1 d .
H5 H 0.1246 0.6963 0.7694 0.061 Uiso 1 1 calc R
C8 C 0.1227(3) 0.6896(2) 0.9841(2) 0.0688(7) Uani 1 1 d .
H8A H 0.2147 0.6974 0.9542 0.103 Uiso 1 1 calc R
H8B H 0.0781 0.6236 0.9517 0.103 Uiso 1 1 calc R
H8C H 0.1283 0.6796 1.0630 0.103 Uiso 1 1 calc R
C12 C 0.1611(4) 0.9723(4) 1.3162(2) 0.1038(12) Uani 1 1 d .
H12A H 0.2267 1.0317 1.3348 0.156 Uiso 1 1 calc R
H12B H 0.1977 0.8985 1.3378 0.156 Uiso 1 1 calc R
H12C H 0.0751 0.9861 1.3544 0.156 Uiso 1 1 calc R
C9 C 0.1353(2) 0.9731(2) 1.19169(18) 0.0526(6) Uani 1 1 d .
C10 C 0.2691(3) 0.9509(3) 1.1302(3) 0.0823(9) Uani 1 1 d .
H10A H 0.2519 0.9534 1.0519 0.123 Uiso 1 1 calc R
H10B H 0.3045 0.8763 1.1501 0.123 Uiso 1 1 calc R
H10C H 0.3361 1.0091 1.1495 0.123 Uiso 1 1 calc R
C11 C 0.0654(3) 1.0845(2) 1.1555(3) 0.0952(11) Uani 1 1 d .
H11A H 0.1234 1.1489 1.1747 0.143 Uiso 1 1 calc R
H11B H -0.0228 1.0918 1.1922 0.143 Uiso 1 1 calc R
H11C H 0.0513 1.0832 1.0768 0.143 Uiso 1 1 calc R

loop_
_atom_site_aniso_label
_atom_site_aniso_U_11
_atom_site_aniso_U_22
_atom_site_aniso_U_33
_atom_site_aniso_U_23
_atom_site_aniso_U_13
_atom_site_aniso_U_12
S1 0.0465(3) 0.0460(3) 0.0444(3) 0.0047(2) -0.0026(2) -0.0004(2)
Cl1 0.0934(5) 0.0793(5) 0.0503(3) -0.0027(3) -0.0163(3) -0.0017(4)
N1 0.0517(10) 0.0437(9) 0.0431(9) -0.0010(8) -0.0041(8) 0.0054(9)
C7 0.0368(11) 0.0410(11) 0.0492(12) 0.0029(9) 0.0015(9) 0.0003(9)
C4 0.0364(11) 0.0430(10) 0.0469(11) -0.0010(9) 0.0019(9) -0.0012(8)
O1 0.0438(9) 0.0791(12) 0.0556(9) 0.0020(8) 0.0052(7) -0.0022(8)
C2 0.0419(12) 0.0461(12) 0.0531(13) 0.0041(10) 0.0001(10) 0.0006(9)
C3 0.0428(11) 0.0436(12) 0.0466(11) 0.0004(9) 0.0055(10) 0.0030(9)
C1 0.0529(13) 0.0521(13) 0.0457(12) -0.0005(11) -0.0031(9) -0.0076(12)
C6 0.0545(14) 0.0631(14) 0.0498(13) -0.0130(11) 0.0068(11) 0.0036(12)
C5 0.0446(13) 0.0520(13) 0.0570(13) -0.0062(11) 0.0001(10) 0.0091(10)
C8 0.0755(18) 0.0694(16) 0.0615(15) 0.0011(13) -0.0048(14) 0.0342(13)
C12 0.108(3) 0.149(3) 0.0551(15) -0.0130(18) -0.0098(16) -0.053(2)
C9 0.0485(14) 0.0577(14) 0.0517(13) -0.0046(11) 0.0002(10) -0.0085(11)
C10 0.0498(16) 0.099(2) 0.098(2) -0.0120(18) 0.0120(14) -0.0190(15)
C11 0.095(2) 0.0476(16) 0.143(3) -0.0153(18) -0.010(2) -0.0032(14)

loop_
_atom_type_symbol
_atom_type_description
_atom_type_scat_dispersion_real
_atom_type_scat_dispersion_imag
_atom_type_scat_source
C C 0.0033 0.0016 'International Tables Vol C Tables 4.2.6.8 and 6.1.1.4'
H H 0.0000 0.0000 'International Tables Vol C Tables 4.2.6.8 and 6.1.1.4'
N N 0.0061 0.0033 'International Tables Vol C Tables 4.2.6.8 and 6.1.1.4'
O O 0.0106 0.0060 'International Tables Vol C Tables 4.2.6.8 and 6.1.1.4'
S S 0.1246 0.1234 'International Tables Vol C Tables 4.2.6.8 and 6.1.1.4'
Cl Cl 0.1484 0.1585 'International Tables Vol C Tables 4.2.6.8 and 6.1.1.4'

loop_
_geom_angle_atom_site_label_1
_geom_angle_atom_site_label_2
_geom_angle_atom_site_label_3
_geom_angle
O1 S1 N1 103.29(9)
O1 S1 C9 107.59(11)
N1 S1 C9 97.14(9)
C7 N1 S1 120.13(14)
N1 C7 C4 116.06(17)
N1 C7 C8 126.4(2)
C4 C7 C8 117.47(18)
C5 C4 C3 117.63(19)
C5 C4 C7 121.91(18)
C3 C4 C7 120.39(18)
C3 C2 C1 118.6(2)
C3 C2 H2 120.7
C1 C2 H2 120.7
C2 C3 C4 121.8(2)
C2 C3 H3 119.1
C4 C3 H3 119.1
C6 C1 C2 121.34(19)
C6 C1 Cl1 119.28(17)
C2 C1 Cl1 119.37(18)
C1 C6 C5 119.6(2)
C1 C6 H6 120.2
C5 C6 H6 120.2
C6 C5 C4 120.9(2)
C6 C5 H5 119.6
C4 C5 H5 119.6
C7 C8 H8A 109.5
C7 C8 H8B 109.5
H8A C8 H8B 109.5
C7 C8 H8C 109.5
H8A C8 H8C 109.5
H8B C8 H8C 109.5
C9 C12 H12A 109.5
C9 C12 H12B 109.5
H12A C12 H12B 109.5
C9 C12 H12C 109.5
H12A C12 H12C 109.5
H12B C12 H12C 109.5
C11 C9 C10 112.4(2)
C11 C9 C12 111.2(3)
C10 C9 C12 110.3(2)
C11 C9 S1 110.62(17)
C10 C9 S1 107.54(17)
C12 C9 S1 104.51(18)
C9 C10 H10A 109.5
C9 C10 H10B 109.5
H10A C10 H10B 109.5
C9 C10 H10C 109.5
H10A C10 H10C 109.5
H10B C10 H10C 109.5
C9 C11 H11A 109.5
C9 C11 H11B 109.5
H11A C11 H11B 109.5
C9 C11 H11C 109.5
H11A C11 H11C 109.5
H11B C11 H11C 109.5

loop_
_geom_bond_atom_site_label_1
_geom_bond_atom_site_label_2
_geom_bond_distance
S1 O1 1.4820(16)
S1 N1 1.7093(17)
S1 C9 1.834(2)
Cl1 C1 1.739(2)
N1 C7 1.283(2)
C7 C4 1.488(3)
C7 C8 1.499(3)
C4 C5 1.399(3)
C4 C3 1.400(3)
C2 C3 1.375(3)
C2 C1 1.383(3)
C2 H2 0.9300
C3 H3 0.9300
C1 C6 1.374(3)
C6 C5 1.379(3)
C6 H6 0.9300
C5 H5 0.9300
C8 H8A 0.9600
C8 H8B 0.9600
C8 H8C 0.9600
C12 C9 1.523(3)
C12 H12A 0.9600
C12 H12B 0.9600
C12 H12C 0.9600
C9 C11 1.519(4)
C9 C10 1.506(3)
C10 H10A 0.9600
C10 H10B 0.9600
C10 H10C 0.9600
C11 H11A 0.9600
C11 H11B 0.9600
C11 H11C 0.9600

loop_
_geom_torsion_atom_site_label_1
_geom_torsion_atom_site_label_2
_geom_torsion_atom_site_label_3
_geom_torsion_atom_site_label_4
_geom_torsion
O1 S1 N1 C7 -134.05(17)
C9 S1 N1 C7 115.92(18)
S1 N1 C7 C4 172.97(14)
S1 N1 C7 C8 -4.6(3)
N1 C7 C4 C5 170.61(19)
C8 C7 C4 C5 -11.6(3)
N1 C7 C4 C3 -12.3(3)
C8 C7 C4 C3 165.5(2)
C1 C2 C3 C4 -0.9(3)
C5 C4 C3 C2 1.7(3)
C7 C4 C3 C2 -175.6(2)
C3 C2 C1 C6 -0.9(3)
C3 C2 C1 Cl1 -179.70(18)
C2 C1 C6 C5 1.8(3)
Cl1 C1 C6 C5 -179.42(19)
C1 C6 C5 C4 -0.9(4)
C3 C4 C5 C6 -0.8(3)
C7 C4 C5 C6 176.4(2)
O1 S1 C9 C11 -49.8(2)
N1 S1 C9 C11 56.6(2)
O1 S1 C9 C10 -172.87(17)
N1 S1 C9 C10 -66.45(18)
O1 S1 C9 C12 69.9(2)
N1 S1 C9 C12 176.4(2)
